data_1546501
loop_
_publ_author_name
'Nguyen, Thanh Binh'
'Retailleau, Pascal'

_publ_section_title
;
 Elemental Sulfur-Promoted Oxidative Rearranging Coupling between
 o-Aminophenols and Ketones: A Synthesis of 2-Alkyl benzoxazoles under
 Mild Conditions.
;
_journal_issue 14
_journal_name_full 'Organic letters'
_journal_page_first 3887
_journal_page_last 3890
_journal_paper_doi 10.1021/acs.orglett.7b01775
_journal_volume 19
_journal_year 2017
_chemical_formula_moiety 'C14 H10 Br N O'
_chemical_formula_sum 'C14 H10 Br N O'
_chemical_formula_weight 288.14
_space_group_crystal_system triclinic
_space_group_IT_number 2
_space_group_name_Hall '-P 1'
_space_group_name_H-M_alt 'P -1'
_symmetry_space_group_name_Hall '-P 1'
_symmetry_space_group_name_H-M 'P -1'
_atom_sites_solution_hydrogens geom
_atom_sites_solution_primary dual
_atom_sites_solution_secondary difmap
_audit_creation_method SHELXL-2016/6
_cell_angle_alpha 83.908(5)
_cell_angle_beta 86.040(5)
_cell_angle_gamma 82.465(5)
_cell_formula_units_Z 2
_cell_length_a 6.6243(3)
_cell_length_b 8.5016(5)
_cell_length_c 10.8522(7)
_cell_measurement_reflns_used 4388
_cell_measurement_temperature 293(2)
_cell_measurement_theta_max 26.3050
_cell_measurement_theta_min 3.2080
_cell_volume 601.52(6)
_computing_cell_refinement 'CrysAlisPro 1.171.39.7b (Rigaku OD, 2015)'
_computing_data_collection 'CrysAlisPro 1.171.39.7b (Rigaku OD, 2015)'
_computing_data_reduction 'CrysAlisPro 1.171.39.7b (Rigaku OD, 2015)'
_computing_structure_refinement 'SHELXL-2016/6 (Sheldrick, 2015)'
_computing_structure_solution 'SHELXT 2014/5 (Sheldrick, 2015)'
_diffrn_ambient_environment air
_diffrn_ambient_temperature 293(2)
_diffrn_detector 'Dectris HPAD Pilatus 3R 200K'
_diffrn_measured_fraction_theta_full 0.997
_diffrn_measured_fraction_theta_max 0.997
_diffrn_measurement_device 'four-circle diffractometer'
_diffrn_measurement_device_type 'XtaLAB Pro: Kappa single'
_diffrn_radiation_monochromator 'Rigaku doublebounce MaxFlux multilayer optic'
_diffrn_radiation_probe x-ray
_diffrn_radiation_type 'Mo K\a'
_diffrn_radiation_wavelength 0.71073
_diffrn_reflns_av_R_equivalents 0.0342
_diffrn_reflns_av_unetI/netI 0.0247
_diffrn_reflns_Laue_measured_fraction_full 0.997
_diffrn_reflns_Laue_measured_fraction_max 0.997
_diffrn_reflns_limit_h_max 7
_diffrn_reflns_limit_h_min -7
_diffrn_reflns_limit_k_max 10
_diffrn_reflns_limit_k_min -10
_diffrn_reflns_limit_l_max 13
_diffrn_reflns_limit_l_min -13
_diffrn_reflns_number 11061
_diffrn_reflns_point_group_measured_fraction_full 0.997
_diffrn_reflns_point_group_measured_fraction_max 0.997
_diffrn_reflns_theta_full 25.242
_diffrn_reflns_theta_max 25.350
_diffrn_reflns_theta_min 3.221
_diffrn_source 'microfocus sealed X-ray tube'
_diffrn_source_type 'Rigaku mm003 (Mo) X-ray Source'
_exptl_absorpt_coefficient_mu 3.398
_exptl_absorpt_correction_T_max 1.00000
_exptl_absorpt_correction_T_min 0.65477
_exptl_absorpt_correction_type multi-scan
_exptl_absorpt_process_details
;
CrysAlisPro 1.171.39.7b (Rigaku Oxford Diffraction, 2015)
Empirical absorption correction using spherical harmonics,
 implemented in SCALE3 ABSPACK scaling algorithm.
;
_exptl_crystal_colour colourless
_exptl_crystal_density_diffrn 1.591
_exptl_crystal_description prism
_exptl_crystal_F_000 288
_exptl_crystal_size_max 0.21
_exptl_crystal_size_mid 0.14
_exptl_crystal_size_min 0.09
_refine_diff_density_max 0.277
_refine_diff_density_min -0.345
_refine_diff_density_rms 0.041
_refine_ls_extinction_coef 0.0145(16)
_refine_ls_extinction_expression Fc^*^=kFc[1+0.001xFc^2^\l^3^/sin(2\q)]^-1/4^
_refine_ls_extinction_method 'SHELXL-2016/6 (Sheldrick 2016)'
_refine_ls_goodness_of_fit_ref 1.043
_refine_ls_hydrogen_treatment constr
_refine_ls_matrix_type full
_refine_ls_number_parameters 174
_refine_ls_number_reflns 2182
_refine_ls_number_restraints 51
_refine_ls_restrained_S_all 1.034
_refine_ls_R_factor_all 0.0309
_refine_ls_R_factor_gt 0.0255
_refine_ls_shift/su_max 0.000
_refine_ls_shift/su_mean 0.000
_refine_ls_structure_factor_coef Fsqd
_refine_ls_weighting_details 'w=1/[\s^2^(Fo^2^)+(0.0203P)^2^+0.2825P] where P=(Fo^2^+2Fc^2^)/3'
_refine_ls_weighting_scheme calc
_refine_ls_wR_factor_gt 0.0567
_refine_ls_wR_factor_ref 0.0582
_reflns_Friedel_coverage 0.000
_reflns_number_gt 1947
_reflns_number_total 2186
_reflns_threshold_expression 'I > 2\s(I)'
_cod_data_source_file ol7b01775_si_002.cif
_cod_data_source_block exp_1
_cod_depositor_comments 'Adding full bibliography for 1546501.cif.'
_cod_database_code 1546501
_shelx_shelxl_version_number 2016/6
_shelx_space_group_comment
;
The symmetry employed for this shelxl refinement is uniquely defined
by the following loop, which should always be used as a source of
symmetry information in preference to the above space-group names.
They are only intended as comments.
;

loop_
_space_group_symop_operation_xyz
'x, y, z'
'-x, -y, -z'

loop_
_atom_site_label
_atom_site_type_symbol
_atom_site_fract_x
_atom_site_fract_y
_atom_site_fract_z
_atom_site_U_iso_or_equiv
_atom_site_adp_type
_atom_site_occupancy
_atom_site_site_symmetry_order
_atom_site_calc_flag
_atom_site_refinement_flags_posn
_atom_site_refinement_flags_adp
_atom_site_refinement_flags_occupancy
_atom_site_disorder_assembly
_atom_site_disorder_group
Br1 Br -0.19129(4) 0.17879(3) -0.05235(2) 0.06071(13) Uani 1 1 d . . . . .
N2 N 0.222(2) 0.317(2) 0.5219(13) 0.048(2) Uani 0.72(2) 1 d . . P A 1
O1 O 0.5253(19) 0.317(2) 0.4236(13) 0.0435(19) Uani 0.72(2) 1 d . . P A 1
N2B N 0.534(7) 0.322(7) 0.405(4) 0.046(4) Uani 0.28(2) 1 d . . P A 2
O1B O 0.220(4) 0.346(5) 0.517(2) 0.046(4) Uani 0.28(2) 1 d . . P A 2
C1 C 0.3300(3) 0.3797(3) 0.4240(2) 0.0442(5) Uani 1 1 d . . . . .
C2 C 0.3587(3) 0.2179(3) 0.58864(19) 0.0454(5) Uani 1 1 d . . . . .
C3 C 0.3331(5) 0.1246(4) 0.7001(2) 0.0677(7) Uani 1 1 d . . . . .
H3 H 0.207278 0.126443 0.743940 0.081 Uiso 1 1 calc R U . . .
C4 C 0.5038(6) 0.0288(3) 0.7426(3) 0.0732(9) Uani 1 1 d . . . . .
H4 H 0.491971 -0.035397 0.817026 0.088 Uiso 1 1 calc R U . . .
C5 C 0.6895(5) 0.0250(3) 0.6790(3) 0.0713(8) Uani 1 1 d . . . . .
H5 H 0.800111 -0.041689 0.711211 0.086 Uiso 1 1 calc R U . . .
C6 C 0.7169(4) 0.1176(3) 0.5683(3) 0.0608(7) Uani 1 1 d . . . . .
H6 H 0.843095 0.115677 0.524831 0.073 Uiso 1 1 calc R U . . .
C7 C 0.5461(3) 0.2131(3) 0.5259(2) 0.0420(5) Uani 1 1 d . . . . .
C8 C 0.2498(4) 0.4964(3) 0.3211(2) 0.0501(6) Uani 1 1 d . . . . .
H8A H 0.361344 0.547358 0.278646 0.060 Uiso 1 1 calc R U . . .
H8B H 0.152903 0.578401 0.355384 0.060 Uiso 1 1 calc R U . . .
C9 C 0.1460(3) 0.4162(2) 0.22856(19) 0.0405(5) Uani 1 1 d . . . . .
C10 C 0.2427(4) 0.3776(3) 0.1169(2) 0.0469(5) Uani 1 1 d . . . . .
H10 H 0.375165 0.400960 0.097364 0.056 Uiso 1 1 calc R U . . .
C11 C 0.1459(4) 0.3046(3) 0.0333(2) 0.0486(5) Uani 1 1 d . . . . .
H11 H 0.212103 0.279167 -0.041695 0.058 Uiso 1 1 calc R U . . .
C12 C -0.0498(3) 0.2706(2) 0.06343(19) 0.0430(5) Uani 1 1 d . . . . .
C13 C -0.1488(4) 0.3062(3) 0.1745(2) 0.0486(5) Uani 1 1 d . . . . .
H13 H -0.280681 0.281700 0.194166 0.058 Uiso 1 1 calc R U . . .
C14 C -0.0497(3) 0.3790(3) 0.2565(2) 0.0474(5) Uani 1 1 d . . . . .
H14 H -0.115929 0.403408 0.331705 0.057 Uiso 1 1 calc R U . . .

loop_
_atom_site_aniso_label
_atom_site_aniso_U_11
_atom_site_aniso_U_22
_atom_site_aniso_U_33
_atom_site_aniso_U_23
_atom_site_aniso_U_13
_atom_site_aniso_U_12
Br1 0.0762(2) 0.05821(17) 0.05314(17) -0.01404(11) -0.02345(12) -0.01147(12)
N2 0.036(3) 0.054(5) 0.055(4) -0.008(2) 0.001(2) -0.010(3)
O1 0.038(2) 0.055(3) 0.039(5) -0.009(3) 0.004(2) -0.0108(18)
N2B 0.049(7) 0.058(9) 0.030(8) -0.001(6) -0.009(6) -0.001(7)
O1B 0.049(6) 0.056(11) 0.032(6) -0.009(5) -0.013(4) 0.007(5)
C1 0.0467(13) 0.0460(12) 0.0439(13) -0.0155(10) -0.0110(10) -0.0074(10)
C2 0.0477(13) 0.0545(13) 0.0379(11) -0.0133(10) -0.0062(10) -0.0111(10)
C3 0.080(2) 0.0824(19) 0.0453(14) -0.0098(13) 0.0028(13) -0.0272(16)
C4 0.114(3) 0.0614(17) 0.0507(15) 0.0028(12) -0.0300(17) -0.0288(17)
C5 0.096(2) 0.0470(14) 0.0765(19) -0.0095(13) -0.0462(18) -0.0046(14)
C6 0.0528(15) 0.0580(15) 0.0738(17) -0.0168(13) -0.0165(13) 0.0002(12)
C7 0.0452(12) 0.0445(11) 0.0395(11) -0.0122(9) -0.0089(9) -0.0077(9)
C8 0.0551(14) 0.0456(12) 0.0524(13) -0.0067(10) -0.0142(11) -0.0098(10)
C9 0.0463(12) 0.0352(10) 0.0407(11) -0.0028(8) -0.0118(9) -0.0031(9)
C10 0.0423(12) 0.0495(12) 0.0489(13) -0.0024(10) -0.0045(10) -0.0067(10)
C11 0.0534(14) 0.0532(13) 0.0393(12) -0.0099(10) -0.0014(10) -0.0028(11)
C12 0.0520(13) 0.0381(11) 0.0402(11) -0.0047(9) -0.0149(10) -0.0032(9)
C13 0.0435(12) 0.0574(14) 0.0472(13) -0.0095(10) -0.0064(10) -0.0094(10)
C14 0.0477(13) 0.0561(13) 0.0399(11) -0.0117(10) -0.0020(10) -0.0066(10)

loop_
_atom_type_symbol
_atom_type_description
_atom_type_scat_dispersion_real
_atom_type_scat_dispersion_imag
_atom_type_scat_source
C C 0.0033 0.0016 'International Tables Vol C Tables 4.2.6.8 and 6.1.1.4'
H H 0.0000 0.0000 'International Tables Vol C Tables 4.2.6.8 and 6.1.1.4'
Br Br -0.2901 2.4595 'International Tables Vol C Tables 4.2.6.8 and 6.1.1.4'
N N 0.0061 0.0033 'International Tables Vol C Tables 4.2.6.8 and 6.1.1.4'
O O 0.0106 0.0060 'International Tables Vol C Tables 4.2.6.8 and 6.1.1.4'

loop_
_geom_angle_atom_site_label_1
_geom_angle_atom_site_label_2
_geom_angle_atom_site_label_3
_geom_angle
C1 N2 C2 105.6(9)
C1 O1 C7 106.8(7)
C1 N2B C7 96(2)
C1 O1B C2 102(2)
O1 C1 N2 111.4(8)
O1B C1 N2B 125(2)
O1B C1 C8 120.7(14)
O1 C1 C8 121.6(5)
N2 C1 C8 126.9(6)
N2B C1 C8 113.8(15)
N2 C2 C7 108.8(6)
N2 C2 C3 130.6(6)
C7 C2 C3 120.5(2)
C7 C2 O1B 106.0(11)
C3 C2 O1B 133.2(11)
C4 C3 C2 116.7(3)
C4 C3 H3 121.7
C2 C3 H3 121.7
C5 C4 C3 122.2(3)
C5 C4 H4 118.9
C3 C4 H4 118.9
C4 C5 C6 121.7(3)
C4 C5 H5 119.2
C6 C5 H5 119.2
C5 C6 C7 116.0(3)
C5 C6 H6 122.0
C7 C6 H6 122.0
O1 C7 C2 107.2(5)
O1 C7 C6 129.9(5)
C2 C7 C6 122.9(2)
C2 C7 N2B 110.6(16)
C6 C7 N2B 126.4(16)
C1 C8 C9 111.60(17)
C1 C8 H8A 109.3
C9 C8 H8A 109.3
C1 C8 H8B 109.3
C9 C8 H8B 109.3
H8A C8 H8B 108.0
C14 C9 C10 118.58(19)
C14 C9 C8 119.5(2)
C10 C9 C8 121.9(2)
C9 C10 C11 121.2(2)
C9 C10 H10 119.4
C11 C10 H10 119.4
C12 C11 C10 118.8(2)
C12 C11 H11 120.6
C10 C11 H11 120.6
C13 C12 C11 121.2(2)
C13 C12 Br1 118.94(17)
C11 C12 Br1 119.79(17)
C12 C13 C14 119.1(2)
C12 C13 H13 120.5
C14 C13 H13 120.5
C9 C14 C13 121.1(2)
C9 C14 H14 119.4
C13 C14 H14 119.4

loop_
_geom_bond_atom_site_label_1
_geom_bond_atom_site_label_2
_geom_bond_distance
Br1 C12 1.905(2)
N2 C1 1.339(14)
N2 C2 1.347(15)
O1 C1 1.332(13)
O1 C7 1.349(12)
N2B C1 1.38(4)
N2B C7 1.52(4)
O1B C1 1.24(3)
O1B C2 1.51(3)
C1 C8 1.490(3)
C2 C7 1.372(3)
C2 C3 1.387(3)
C3 C4 1.380(4)
C3 H3 0.9300
C4 C5 1.367(5)
C4 H4 0.9300
C5 C6 1.379(4)
C5 H5 0.9300
C6 C7 1.380(3)
C6 H6 0.9300
C8 C9 1.520(3)
C8 H8A 0.9700
C8 H8B 0.9700
C9 C14 1.380(3)
C9 C10 1.382(3)
C10 C11 1.386(3)
C10 H10 0.9300
C11 C12 1.375(3)
C11 H11 0.9300
C12 C13 1.375(3)
C13 C14 1.382(3)
C13 H13 0.9300
C14 H14 0.9300
